data_4071072
loop_
_publ_author_name
'Tsang, Jenkins Y. K.'
'Buschhaus, Miriam S. A.'
'Fujita-Takayama, Chikako'
'Patrick, Brian O.'
'Legzdins, Peter'

_publ_section_title
;
 Different Modes of Reactivity of Cp*W(NO)(alkyl)(\h3-allyl) Complexes
 with Cyclic Amines: The Influence of the Allyl Ligands
;
_journal_issue 7
_journal_name_full Organometallics
_journal_page_first 1634
_journal_paper_doi 10.1021/om701236k
_journal_volume 27
_journal_year 2008
_chemical_formula_moiety 'C18 H31 N O W'
_chemical_formula_sum 'C18 H31 N O W'
_chemical_formula_weight 461.29
_chemical_name_systematic
;
 ?
;
_space_group_IT_number 14
_symmetry_cell_setting monoclinic
_symmetry_space_group_name_Hall '-P 2ybc'
_symmetry_space_group_name_H-M 'P 1 21/c 1'
_atom_sites_solution_hydrogens geom
_atom_sites_solution_primary direct
_atom_sites_solution_secondary difmap
_audit_creation_method SHELXL-97
_cell_angle_alpha 90.00
_cell_angle_beta 96.778(3)
_cell_angle_gamma 90.00
_cell_formula_units_Z 4
_cell_length_a 10.6510(6)
_cell_length_b 11.5052(6)
_cell_length_c 15.1007(8)
_cell_measurement_reflns_used 9279
_cell_measurement_temperature 173(2)
_cell_measurement_theta_max 27.97
_cell_measurement_theta_min 2.62
_cell_volume 1837.54(17)
_computing_structure_refinement 'SHELXL-97 (Sheldrick, 1997)'
_diffrn_ambient_temperature 173(2)
_diffrn_measured_fraction_theta_full 0.988
_diffrn_measured_fraction_theta_max 0.988
_diffrn_measurement_device_type 'Bruker X8 APEX'
_diffrn_measurement_method 'area detector'
_diffrn_radiation_monochromator graphite
_diffrn_radiation_source 'fine-focus sealed tube'
_diffrn_radiation_type MoK\a
_diffrn_radiation_wavelength 0.71073
_diffrn_reflns_av_R_equivalents 0.0500
_diffrn_reflns_av_sigmaI/netI 0.0352
_diffrn_reflns_limit_h_max 13
_diffrn_reflns_limit_h_min -14
_diffrn_reflns_limit_k_max 15
_diffrn_reflns_limit_k_min 0
_diffrn_reflns_limit_l_max 19
_diffrn_reflns_limit_l_min 0
_diffrn_reflns_number 5306
_diffrn_reflns_theta_full 28.07
_diffrn_reflns_theta_max 28.07
_diffrn_reflns_theta_min 1.93
_exptl_absorpt_coefficient_mu 6.286
_exptl_absorpt_correction_T_max 0.533
_exptl_absorpt_correction_T_min 0.141
_exptl_absorpt_correction_type multi-scan
_exptl_crystal_colour orange
_exptl_crystal_density_diffrn 1.667
_exptl_crystal_density_method 'not measured'
_exptl_crystal_description prism
_exptl_crystal_F_000 912
_exptl_crystal_size_max 0.35
_exptl_crystal_size_mid 0.22
_exptl_crystal_size_min 0.10
_refine_diff_density_max 1.259
_refine_diff_density_min -1.351
_refine_diff_density_rms 0.159
_refine_ls_extinction_method none
_refine_ls_goodness_of_fit_ref 1.106
_refine_ls_hydrogen_treatment mixed
_refine_ls_matrix_type full
_refine_ls_number_parameters 219
_refine_ls_number_reflns 5306
_refine_ls_number_restraints 0
_refine_ls_restrained_S_all 1.106
_refine_ls_R_factor_all 0.0393
_refine_ls_R_factor_gt 0.0304
_refine_ls_shift/su_max 0.001
_refine_ls_shift/su_mean 0.000
_refine_ls_structure_factor_coef Fsqd
_refine_ls_weighting_details 'calc w=1/[\s^2^(Fo^2^)+(0.0634P)^2^+0.0000P] where P=(Fo^2^+2Fc^2^)/3'
_refine_ls_weighting_scheme calc
_refine_ls_wR_factor_gt 0.0998
_refine_ls_wR_factor_ref 0.1024
_reflns_number_gt 4362
_reflns_number_total 5306
_reflns_threshold_expression >2sigma(I)
_cod_data_source_file om701236k-file004.cif
_cod_data_source_block hklf4_1
_cod_original_sg_symbol_H-M 'P 21/c'
_cod_database_code 4071072

loop_
_symmetry_equiv_pos_as_xyz
'x, y, z'
'-x, y+1/2, -z+1/2'
'-x, -y, -z'
'x, -y-1/2, z-1/2'

loop_
_atom_site_label
_atom_site_type_symbol
_atom_site_fract_x
_atom_site_fract_y
_atom_site_fract_z
_atom_site_U_iso_or_equiv
_atom_site_adp_type
_atom_site_occupancy
_atom_site_symmetry_multiplicity
_atom_site_calc_flag
_atom_site_refinement_flags
C1 C 0.5513(6) 0.2386(6) 0.9815(4) 0.0309(13) Uani 1 1 d .
C2 C 0.4858(6) 0.2048(6) 0.9029(5) 0.0348(15) Uani 1 1 d .
C3 C 0.5160(6) 0.0955(6) 0.8664(5) 0.0338(14) Uani 1 1 d .
C4 C 0.7619(6) 0.3693(5) 0.9388(4) 0.0261(12) Uani 1 1 d .
H4A H 0.7416 0.3655 1.0010 0.031 Uiso 1 1 calc R
H4B H 0.8553 0.3697 0.9422 0.031 Uiso 1 1 calc R
C5 C 0.7170(6) 0.4911(5) 0.9027(4) 0.0266(12) Uani 1 1 d .
C6 C 0.5734(5) 0.5011(5) 0.8778(4) 0.0306(13) Uani 1 1 d .
H6A H 0.5305 0.4822 0.9299 0.046 Uiso 1 1 calc R
H6B H 0.5462 0.4468 0.8293 0.046 Uiso 1 1 calc R
H6C H 0.5520 0.5807 0.8584 0.046 Uiso 1 1 calc R
C7 C 0.7569(7) 0.5813(6) 0.9759(5) 0.0464(18) Uani 1 1 d .
H7A H 0.7374 0.6595 0.9526 0.070 Uiso 1 1 calc R
H7B H 0.8480 0.5748 0.9943 0.070 Uiso 1 1 calc R
H7C H 0.7109 0.5669 1.0273 0.070 Uiso 1 1 calc R
C8 C 0.7829(7) 0.5206(6) 0.8195(5) 0.0447(18) Uani 1 1 d .
H8A H 0.7601 0.4624 0.7730 0.067 Uiso 1 1 calc R
H8B H 0.8748 0.5206 0.8357 0.067 Uiso 1 1 calc R
H8C H 0.7556 0.5977 0.7972 0.067 Uiso 1 1 calc R
C9 C 0.8366(6) 0.0761(5) 0.8105(4) 0.0292(13) Uani 1 1 d .
C10 C 0.7731(5) 0.0021(5) 0.8670(4) 0.0252(12) Uani 1 1 d .
C11 C 0.8079(5) 0.0404(5) 0.9566(4) 0.0273(13) Uani 1 1 d .
C12 C 0.8936(5) 0.1354(5) 0.9563(4) 0.0264(12) Uani 1 1 d .
C13 C 0.9096(5) 0.1583(5) 0.8641(4) 0.0245(12) Uani 1 1 d .
C14 C 0.8324(7) 0.0631(6) 0.7104(4) 0.0418(17) Uani 1 1 d .
H14A H 0.8924 0.0028 0.6970 0.063 Uiso 1 1 calc R
H14B H 0.8553 0.1371 0.6845 0.063 Uiso 1 1 calc R
H14C H 0.7468 0.0409 0.6850 0.063 Uiso 1 1 calc R
C15 C 0.7001(7) -0.1048(6) 0.8369(5) 0.0438(16) Uani 1 1 d .
H15A H 0.6492 -0.0894 0.7798 0.066 Uiso 1 1 calc R
H15B H 0.6444 -0.1262 0.8815 0.066 Uiso 1 1 calc R
H15C H 0.7589 -0.1687 0.8298 0.066 Uiso 1 1 calc R
C16 C 0.7692(6) -0.0171(6) 1.0394(4) 0.0409(16) Uani 1 1 d .
H16A H 0.8313 -0.0768 1.0603 0.061 Uiso 1 1 calc R
H16B H 0.6859 -0.0531 1.0253 0.061 Uiso 1 1 calc R
H16C H 0.7654 0.0415 1.0861 0.061 Uiso 1 1 calc R
C17 C 0.9602(7) 0.1905(6) 1.0382(5) 0.0392(17) Uani 1 1 d .
H17A H 1.0224 0.1360 1.0676 0.059 Uiso 1 1 calc R
H17B H 0.8985 0.2106 1.0790 0.059 Uiso 1 1 calc R
H17C H 1.0034 0.2611 1.0218 0.059 Uiso 1 1 calc R
C18 C 1.0014(6) 0.2448(6) 0.8312(5) 0.0403(17) Uani 1 1 d .
H18A H 1.0223 0.3048 0.8767 0.060 Uiso 1 1 calc R
H18B H 0.9625 0.2812 0.7760 0.060 Uiso 1 1 calc R
H18C H 1.0788 0.2043 0.8197 0.060 Uiso 1 1 calc R
N1 N 0.6517(5) 0.2639(5) 0.7691(3) 0.0297(11) Uani 1 1 d .
O1 O 0.6328(6) 0.3001(4) 0.6916(3) 0.0507(15) Uani 1 1 d .
W1 W 0.69675(2) 0.198514(18) 0.874129(13) 0.01945(8) Uani 1 1 d .
H2 H 0.434(6) 0.262(6) 0.873(4) 0.025(16) Uiso 1 1 d .
H1A H 0.579(7) 0.187(5) 1.023(5) 0.032(19) Uiso 1 1 d .
H1B H 0.537(9) 0.322(7) 1.014(6) 0.07(3) Uiso 1 1 d .
H3A H 0.478(7) 0.066(6) 0.809(5) 0.05(2) Uiso 1 1 d .
H3B H 0.540(9) 0.049(8) 0.911(5) 0.07(3) Uiso 1 1 d .

loop_
_atom_site_aniso_label
_atom_site_aniso_U_11
_atom_site_aniso_U_22
_atom_site_aniso_U_33
_atom_site_aniso_U_23
_atom_site_aniso_U_13
_atom_site_aniso_U_12
C1 0.030(3) 0.036(4) 0.029(3) 0.002(3) 0.011(3) 0.000(3)
C2 0.023(3) 0.044(4) 0.039(4) 0.002(3) 0.011(3) 0.004(3)
C3 0.025(3) 0.038(4) 0.039(4) -0.008(3) 0.005(3) -0.005(3)
C4 0.028(3) 0.026(3) 0.024(3) -0.001(2) 0.002(2) 0.004(2)
C5 0.033(3) 0.016(3) 0.030(3) 0.001(2) 0.002(2) 0.000(2)
C6 0.033(3) 0.021(3) 0.037(3) 0.006(3) 0.003(3) 0.008(3)
C7 0.060(5) 0.020(3) 0.055(4) -0.006(3) -0.008(4) -0.002(3)
C8 0.047(4) 0.033(4) 0.057(4) 0.016(3) 0.018(3) 0.000(3)
C9 0.032(3) 0.028(3) 0.028(3) -0.001(2) 0.006(2) 0.007(3)
C10 0.025(3) 0.015(3) 0.036(3) 0.000(2) 0.004(2) 0.005(2)
C11 0.027(3) 0.032(3) 0.024(3) 0.006(2) 0.005(2) 0.008(3)
C12 0.019(3) 0.028(3) 0.031(3) 0.001(2) -0.003(2) 0.009(2)
C13 0.021(3) 0.019(3) 0.034(3) 0.002(2) 0.009(2) 0.001(2)
C14 0.048(4) 0.050(4) 0.027(3) -0.005(3) 0.004(3) 0.016(3)
C15 0.042(4) 0.029(4) 0.058(4) -0.007(3) -0.002(3) -0.001(3)
C16 0.038(4) 0.044(4) 0.042(4) 0.020(3) 0.009(3) 0.010(3)
C17 0.035(4) 0.041(4) 0.038(4) -0.006(3) -0.011(3) 0.010(3)
C18 0.031(3) 0.032(4) 0.061(5) 0.007(3) 0.019(3) -0.002(3)
N1 0.034(3) 0.032(3) 0.023(3) 0.001(2) 0.003(2) 0.008(2)
O1 0.079(4) 0.051(3) 0.021(2) 0.010(2) -0.001(2) 0.016(3)
W1 0.02015(13) 0.02039(13) 0.01766(12) -0.00005(8) 0.00162(9) 0.00088(9)

loop_
_atom_type_symbol
_atom_type_description
_atom_type_scat_dispersion_real
_atom_type_scat_dispersion_imag
_atom_type_scat_source
C C 0.0033 0.0016 'International Tables Vol C Tables 4.2.6.8 and 6.1.1.4'
H H 0.0000 0.0000 'International Tables Vol C Tables 4.2.6.8 and 6.1.1.4'
N N 0.0061 0.0033 'International Tables Vol C Tables 4.2.6.8 and 6.1.1.4'
O O 0.0106 0.0060 'International Tables Vol C Tables 4.2.6.8 and 6.1.1.4'
W W -0.8490 6.8722 'International Tables Vol C Tables 4.2.6.8 and 6.1.1.4'

loop_
_geom_angle_atom_site_label_1
_geom_angle_atom_site_label_2
_geom_angle_atom_site_label_3
_geom_angle
C2 C1 W1 70.3(4)
C2 C1 H1A 121(4)
W1 C1 H1A 99(4)
C2 C1 H1B 124(5)
W1 C1 H1B 127(5)
H1A C1 H1B 108(6)
C1 C2 C3 118.3(7)
C1 C2 W1 76.5(4)
C3 C2 W1 68.6(3)
C1 C2 H2 115(4)
C3 C2 H2 126(4)
W1 C2 H2 117(4)
C2 C3 W1 75.3(4)
C2 C3 H3A 124(4)
W1 C3 H3A 120(4)
C2 C3 H3B 108(6)
W1 C3 H3B 96(6)
H3A C3 H3B 122(7)
C5 C4 W1 124.3(4)
C5 C4 H4A 106.3
W1 C4 H4A 106.3
C5 C4 H4B 106.3
W1 C4 H4B 106.3
H4A C4 H4B 106.4
C6 C5 C7 107.9(5)
C6 C5 C8 108.7(5)
C7 C5 C8 108.7(5)
C6 C5 C4 114.1(5)
C7 C5 C4 107.9(5)
C8 C5 C4 109.4(5)
C5 C6 H6A 109.5
C5 C6 H6B 109.5
H6A C6 H6B 109.5
C5 C6 H6C 109.5
H6A C6 H6C 109.5
H6B C6 H6C 109.5
C5 C7 H7A 109.5
C5 C7 H7B 109.5
H7A C7 H7B 109.5
C5 C7 H7C 109.5
H7A C7 H7C 109.5
H7B C7 H7C 109.5
C5 C8 H8A 109.5
C5 C8 H8B 109.5
H8A C8 H8B 109.5
C5 C8 H8C 109.5
H8A C8 H8C 109.5
H8B C8 H8C 109.5
C13 C9 C10 108.8(5)
C13 C9 C14 125.9(6)
C10 C9 C14 125.2(6)
C13 C9 W1 72.3(3)
C10 C9 W1 75.2(3)
C14 C9 W1 121.7(4)
C11 C10 C9 107.0(5)
C11 C10 C15 127.4(5)
C9 C10 C15 125.0(6)
C11 C10 W1 73.7(3)
C9 C10 W1 69.8(3)
C15 C10 W1 128.2(4)
C12 C11 C10 109.1(5)
C12 C11 C16 125.1(6)
C10 C11 C16 125.6(6)
C12 C11 W1 72.4(3)
C10 C11 W1 71.9(3)
C16 C11 W1 125.9(4)
C11 C12 C13 107.0(5)
C11 C12 C17 124.4(5)
C13 C12 C17 128.5(6)
C11 C12 W1 73.5(3)
C13 C12 W1 69.2(3)
C17 C12 W1 126.6(4)
C9 C13 C12 108.0(5)
C9 C13 C18 125.6(5)
C12 C13 C18 126.0(6)
C9 C13 W1 72.4(3)
C12 C13 W1 75.4(3)
C18 C13 W1 124.0(4)
C9 C14 H14A 109.5
C9 C14 H14B 109.5
H14A C14 H14B 109.5
C9 C14 H14C 109.5
H14A C14 H14C 109.5
H14B C14 H14C 109.5
C10 C15 H15A 109.5
C10 C15 H15B 109.5
H15A C15 H15B 109.5
C10 C15 H15C 109.5
H15A C15 H15C 109.5
H15B C15 H15C 109.5
C11 C16 H16A 109.5
C11 C16 H16B 109.5
H16A C16 H16B 109.5
C11 C16 H16C 109.5
H16A C16 H16C 109.5
H16B C16 H16C 109.5
C12 C17 H17A 109.5
C12 C17 H17B 109.5
H17A C17 H17B 109.5
C12 C17 H17C 109.5
H17A C17 H17C 109.5
H17B C17 H17C 109.5
C13 C18 H18A 109.5
C13 C18 H18B 109.5
H18A C18 H18B 109.5
C13 C18 H18C 109.5
H18A C18 H18C 109.5
H18B C18 H18C 109.5
O1 N1 W1 171.2(5)
N1 W1 C3 92.2(3)
N1 W1 C4 93.1(2)
C3 W1 C4 134.0(2)
N1 W1 C13 100.9(2)
C3 W1 C13 136.3(2)
C4 W1 C13 87.1(2)
N1 W1 C9 90.4(2)
C3 W1 C9 104.1(2)
C4 W1 C9 121.5(2)
C13 W1 C9 35.3(2)
N1 W1 C2 89.3(3)
C3 W1 C2 36.1(2)
C4 W1 C2 98.3(2)
C13 W1 C2 168.2(2)
C9 W1 C2 140.2(2)
N1 W1 C10 114.6(2)
C3 W1 C10 78.2(2)
C4 W1 C10 138.1(2)
C13 W1 C10 58.4(2)
C9 W1 C10 35.06(19)
C2 W1 C10 112.0(2)
N1 W1 C1 113.1(2)
C3 W1 C1 61.5(2)
C4 W1 C1 74.5(2)
C13 W1 C1 141.8(2)
C9 W1 C1 151.8(2)
C2 W1 C1 33.2(2)
C10 W1 C1 117.1(2)
N1 W1 C12 135.6(2)
C3 W1 C12 123.6(2)
C4 W1 C12 80.6(2)
C13 W1 C12 35.36(19)
C9 W1 C12 58.3(2)
C2 W1 C12 135.0(2)
C10 W1 C12 57.6(2)
C1 W1 C12 107.4(2)
N1 W1 C11 147.3(2)
C3 W1 C11 89.7(2)
C4 W1 C11 108.8(2)
C13 W1 C11 57.83(19)
C9 W1 C11 57.63(19)
C2 W1 C11 110.4(2)
C10 W1 C11 34.4(2)
C1 W1 C11 96.4(2)
C12 W1 C11 34.2(2)

loop_
_geom_bond_atom_site_label_1
_geom_bond_atom_site_label_2
_geom_bond_distance
C1 C2 1.361(10)
C1 W1 2.416(6)
C1 H1A 0.89(7)
C1 H1B 1.10(9)
C2 C3 1.425(10)
C2 W1 2.339(6)
C2 H2 0.94(7)
C3 W1 2.252(6)
C3 H3A 0.98(7)
C3 H3B 0.87(9)
C4 C5 1.558(8)
C4 W1 2.267(6)
C4 H4A 0.9900
C4 H4B 0.9900
C5 C6 1.535(8)
C5 C7 1.539(8)
C5 C8 1.547(8)
C6 H6A 0.9800
C6 H6B 0.9800
C6 H6C 0.9800
C7 H7A 0.9800
C7 H7B 0.9800
C7 H7C 0.9800
C8 H8A 0.9800
C8 H8B 0.9800
C8 H8C 0.9800
C9 C13 1.416(9)
C9 C10 1.431(8)
C9 C14 1.514(8)
C9 W1 2.338(6)
C10 C11 1.430(8)
C10 C15 1.496(9)
C10 W1 2.409(5)
C11 C12 1.425(9)
C11 C16 1.513(8)
C11 W1 2.432(6)
C12 C13 1.446(8)
C12 C17 1.493(9)
C12 W1 2.418(5)
C13 C18 1.520(8)
C13 W1 2.336(6)
C14 H14A 0.9800
C14 H14B 0.9800
C14 H14C 0.9800
C15 H15A 0.9800
C15 H15B 0.9800
C15 H15C 0.9800
C16 H16A 0.9800
C16 H16B 0.9800
C16 H16C 0.9800
C17 H17A 0.9800
C17 H17B 0.9800
C17 H17C 0.9800
C18 H18A 0.9800
C18 H18B 0.9800
C18 H18C 0.9800
N1 O1 1.236(7)
N1 W1 1.770(5)

loop_
_geom_torsion_atom_site_label_1
_geom_torsion_atom_site_label_2
_geom_torsion_atom_site_label_3
_geom_torsion_atom_site_label_4
_geom_torsion
W1 C1 C2 C3 56.3(5)
C1 C2 C3 W1 -60.3(5)
W1 C4 C5 C6 46.8(6)
W1 C4 C5 C7 166.8(4)
W1 C4 C5 C8 -75.1(6)
C13 C9 C10 C11 0.2(6)
C14 C9 C10 C11 176.6(6)
W1 C9 C10 C11 -64.8(4)
C13 C9 C10 C15 -171.9(6)
C14 C9 C10 C15 4.6(9)
W1 C9 C10 C15 123.1(6)
C13 C9 C10 W1 65.0(4)
C14 C9 C10 W1 -118.5(6)
C9 C10 C11 C12 -1.1(6)
C15 C10 C11 C12 170.8(6)
W1 C10 C11 C12 -63.2(4)
C9 C10 C11 C16 -176.2(6)
C15 C10 C11 C16 -4.4(10)
W1 C10 C11 C16 121.6(6)
C9 C10 C11 W1 62.2(4)
C15 C10 C11 W1 -126.0(6)
C10 C11 C12 C13 1.5(6)
C16 C11 C12 C13 176.6(6)
W1 C11 C12 C13 -61.5(4)
C10 C11 C12 C17 -173.7(5)
C16 C11 C12 C17 1.5(9)
W1 C11 C12 C17 123.4(6)
C10 C11 C12 W1 63.0(4)
C16 C11 C12 W1 -121.9(6)
C10 C9 C13 C12 0.7(7)
C14 C9 C13 C12 -175.7(6)
W1 C9 C13 C12 67.6(4)
C10 C9 C13 C18 173.5(6)
C14 C9 C13 C18 -2.9(10)
W1 C9 C13 C18 -119.6(6)
C10 C9 C13 W1 -66.9(4)
C14 C9 C13 W1 116.7(6)
C11 C12 C13 C9 -1.4(6)
C17 C12 C13 C9 173.5(6)
W1 C12 C13 C9 -65.6(4)
C11 C12 C13 C18 -174.1(6)
C17 C12 C13 C18 0.8(10)
W1 C12 C13 C18 121.6(6)
C11 C12 C13 W1 64.3(4)
C17 C12 C13 W1 -120.8(6)
O1 N1 W1 C3 -109(3)
O1 N1 W1 C4 117(3)
O1 N1 W1 C13 29(3)
O1 N1 W1 C9 -5(3)
O1 N1 W1 C2 -145(3)
O1 N1 W1 C10 -31(4)
O1 N1 W1 C1 -169(3)
O1 N1 W1 C12 37(4)
O1 N1 W1 C11 -16(4)
C2 C3 W1 N1 -85.9(4)
C2 C3 W1 C4 10.5(6)
C2 C3 W1 C13 165.9(4)
C2 C3 W1 C9 -176.8(4)
C2 C3 W1 C10 159.4(5)
C2 C3 W1 C1 29.3(4)
C2 C3 W1 C12 122.1(4)
C2 C3 W1 C11 126.8(4)
C5 C4 W1 N1 21.8(5)
C5 C4 W1 C3 -74.2(5)
C5 C4 W1 C13 122.6(4)
C5 C4 W1 C9 114.1(4)
C5 C4 W1 C2 -68.0(5)
C5 C4 W1 C10 155.1(4)
C5 C4 W1 C1 -91.3(5)
C5 C4 W1 C12 157.5(5)
C5 C4 W1 C11 177.1(4)
C9 C13 W1 N1 -74.9(4)
C12 C13 W1 N1 170.4(4)
C18 C13 W1 N1 46.6(6)
C9 C13 W1 C3 30.0(5)
C12 C13 W1 C3 -84.7(4)
C18 C13 W1 C3 151.4(5)
C9 C13 W1 C4 -167.5(4)
C12 C13 W1 C4 77.8(3)
C18 C13 W1 C4 -46.0(5)
C12 C13 W1 C9 -114.7(5)
C18 C13 W1 C9 121.5(7)
C9 C13 W1 C2 74.6(11)
C12 C13 W1 C2 -40.1(12)
C18 C13 W1 C2 -163.9(10)
C9 C13 W1 C10 37.4(3)
C12 C13 W1 C10 -77.3(4)
C18 C13 W1 C10 158.9(6)
C9 C13 W1 C1 132.2(4)
C12 C13 W1 C1 17.5(5)
C18 C13 W1 C1 -106.3(6)
C9 C13 W1 C12 114.7(5)
C18 C13 W1 C12 -123.8(7)
C9 C13 W1 C11 78.1(4)
C12 C13 W1 C11 -36.6(3)
C18 C13 W1 C11 -160.4(6)
C13 C9 W1 N1 108.5(4)
C10 C9 W1 N1 -135.7(4)
C14 C9 W1 N1 -13.2(5)
C13 C9 W1 C3 -159.1(4)
C10 C9 W1 C3 -43.4(4)
C14 C9 W1 C3 79.1(6)
C13 C9 W1 C4 14.7(4)
C10 C9 W1 C4 130.4(3)
C14 C9 W1 C4 -107.1(5)
C10 C9 W1 C13 115.8(5)
C14 C9 W1 C13 -121.8(7)
C13 C9 W1 C2 -162.1(4)
C10 C9 W1 C2 -46.3(5)
C14 C9 W1 C2 76.1(6)
C13 C9 W1 C10 -115.8(5)
C14 C9 W1 C10 122.5(7)
C13 C9 W1 C1 -104.0(5)
C10 C9 W1 C1 11.8(7)
C14 C9 W1 C1 134.2(6)
C13 C9 W1 C12 -38.2(3)
C10 C9 W1 C12 77.6(4)
C14 C9 W1 C12 -160.0(6)
C13 C9 W1 C11 -78.7(4)
C10 C9 W1 C11 37.0(3)
C14 C9 W1 C11 159.5(6)
C1 C2 W1 N1 -137.3(5)
C3 C2 W1 N1 94.6(4)
C1 C2 W1 C3 128.1(7)
C1 C2 W1 C4 -44.2(5)
C3 C2 W1 C4 -172.4(4)
C1 C2 W1 C13 72.6(12)
C3 C2 W1 C13 -55.5(12)
C1 C2 W1 C9 133.0(4)
C3 C2 W1 C9 4.8(6)
C1 C2 W1 C10 106.3(4)
C3 C2 W1 C10 -21.8(5)
C3 C2 W1 C1 -128.1(7)
C1 C2 W1 C12 40.8(6)
C3 C2 W1 C12 -87.4(5)
C1 C2 W1 C11 69.5(5)
C3 C2 W1 C11 -58.7(5)
C11 C10 W1 N1 165.8(3)
C9 C10 W1 N1 50.2(4)
C15 C10 W1 N1 -69.0(6)
C11 C10 W1 C3 -107.2(4)
C9 C10 W1 C3 137.1(4)
C15 C10 W1 C3 17.9(5)
C11 C10 W1 C4 38.9(4)
C9 C10 W1 C4 -76.7(4)
C15 C10 W1 C4 164.1(5)
C11 C10 W1 C13 78.0(4)
C9 C10 W1 C13 -37.6(3)
C15 C10 W1 C13 -156.8(6)
C11 C10 W1 C9 115.7(5)
C15 C10 W1 C9 -119.2(7)
C11 C10 W1 C2 -94.3(4)
C9 C10 W1 C2 150.0(4)
C15 C10 W1 C2 30.9(6)
C11 C10 W1 C1 -58.1(4)
C9 C10 W1 C1 -173.8(4)
C15 C10 W1 C1 67.0(6)
C11 C10 W1 C12 36.1(3)
C9 C10 W1 C12 -79.6(4)
C15 C10 W1 C12 161.2(6)
C9 C10 W1 C11 -115.7(5)
C15 C10 W1 C11 125.2(7)
C2 C1 W1 N1 47.5(5)
C2 C1 W1 C3 -31.8(4)
C2 C1 W1 C4 134.3(5)
C2 C1 W1 C13 -161.6(4)
C2 C1 W1 C9 -96.7(6)
C2 C1 W1 C10 -89.1(5)
C2 C1 W1 C12 -151.1(4)
C2 C1 W1 C11 -118.0(4)
C11 C12 W1 N1 -129.5(4)
C13 C12 W1 N1 -13.5(5)
C17 C12 W1 N1 109.6(6)
C11 C12 W1 C3 8.3(4)
C13 C12 W1 C3 124.3(4)
C17 C12 W1 C3 -112.5(6)
C11 C12 W1 C4 145.7(4)
C13 C12 W1 C4 -98.3(4)
C17 C12 W1 C4 24.8(6)
C11 C12 W1 C13 -116.0(5)
C17 C12 W1 C13 123.1(7)
C11 C12 W1 C9 -77.9(3)
C13 C12 W1 C9 38.1(3)
C17 C12 W1 C9 161.2(6)
C11 C12 W1 C2 53.3(5)
C13 C12 W1 C2 169.3(4)
C17 C12 W1 C2 -67.6(7)
C11 C12 W1 C10 -36.3(3)
C13 C12 W1 C10 79.7(4)
C17 C12 W1 C10 -157.1(6)
C11 C12 W1 C1 75.3(4)
C13 C12 W1 C1 -168.7(3)
C17 C12 W1 C1 -45.6(6)
C13 C12 W1 C11 116.0(5)
C17 C12 W1 C11 -120.9(7)
C12 C11 W1 N1 93.5(5)
C10 C11 W1 N1 -24.3(6)
C16 C11 W1 N1 -145.5(6)
C12 C11 W1 C3 -173.1(3)
C10 C11 W1 C3 69.2(3)
C16 C11 W1 C3 -52.0(6)
C12 C11 W1 C4 -36.0(4)
C10 C11 W1 C4 -153.7(3)
C16 C11 W1 C4 85.0(6)
C12 C11 W1 C13 37.9(3)
C10 C11 W1 C13 -79.8(3)
C16 C11 W1 C13 158.9(7)
C12 C11 W1 C9 79.9(4)
C10 C11 W1 C9 -37.8(3)
C16 C11 W1 C9 -159.1(7)
C12 C11 W1 C2 -142.8(3)
C10 C11 W1 C2 99.4(4)
C16 C11 W1 C2 -21.8(6)
C12 C11 W1 C10 117.7(5)
C16 C11 W1 C10 -121.2(7)
C12 C11 W1 C1 -111.8(3)
C10 C11 W1 C1 130.5(3)
C16 C11 W1 C1 9.2(6)
C10 C11 W1 C12 -117.7(5)
C16 C11 W1 C12 121.0(7)
